data_9011472
loop_
_publ_author_name
'Sugiyama, K.'
'Takeuchi, Y.'

_publ_section_title
;Unusual thermal expansion of a B-O bond in the structure of danburite
 CaB2Si2O8 Locality: Toroku mine, Miyazaki Prefecture, Japan Note: AnisoB's
 from ICSD Sample: T = 25 C
;
_journal_name_full 'Zeitschrift fur Kristallographie'
_journal_page_first 293
_journal_page_last 304
_journal_volume 173
_journal_year 1985
_chemical_compound_source 'Toroku mine, Miyazaki Prefecture, Japan'
_chemical_formula_sum 'B2 Ca O8 Si2'
_chemical_name_mineral Danburite
_space_group_IT_number 62
_symmetry_space_group_name_Hall '-P 2c 2n'
_symmetry_space_group_name_H-M 'P n a m'
_cell_angle_alpha 90
_cell_angle_beta 90
_cell_angle_gamma 90
_cell_length_a 8.037
_cell_length_b 8.757
_cell_length_c 7.7218
_cell_formula_units_Z 4
_cell_volume 543.460
_database_code_amcsd 0010946
_diffrn_ambient_temperature 298.15
_exptl_crystal_density_diffrn 3.005
_cod_original_formula_sum 'Ca B2 Si2 O8'
_cod_database_code 9011472

loop_
_space_group_symop_operation_xyz
x,y,z
x,y,1/2-z
-x,-y,1/2+z
1/2-x,1/2+y,1/2+z
1/2+x,1/2-y,1/2-z
1/2+x,1/2-y,z
1/2-x,1/2+y,-z
-x,-y,-z

loop_
_atom_site_aniso_label
_atom_site_aniso_U_11
_atom_site_aniso_U_22
_atom_site_aniso_U_33
_atom_site_aniso_U_12
_atom_site_aniso_U_13
_atom_site_aniso_U_23
Ca 0.00756 0.00606 0.00589 0.00021 0.00000 0.00000
B 0.00573 0.00579 0.00462 -0.00018 -0.00006 -0.00021
Si 0.00438 0.00357 0.00323 -0.00007 0.00006 -0.00014
O1 0.00812 0.00536 0.00927 0.00250 -0.00230 -0.00151
O2 0.00726 0.00478 0.00692 -0.00143 -0.00239 0.00027
O3 0.00586 0.00730 0.00547 0.00160 0.00154 0.00069
O4 0.00962 0.01045 0.00311 0.00250 0.00000 0.00000
O5 0.00579 0.01259 0.00405 0.00182 0.00000 0.00000

loop_
_atom_site_label
_atom_site_fract_x
_atom_site_fract_y
_atom_site_fract_z
_atom_site_U_iso_or_equiv
Ca 0.38555 0.07648 0.25000 0.00651
B 0.25890 0.41920 0.42060 0.00540
Si 0.05333 0.19250 -0.05574 0.00374
O1 0.19291 0.06797 -0.00324 0.00759
O2 0.12632 0.36496 -0.04233 0.00631
O3 0.39965 0.31351 0.07820 0.00621
O4 0.51370 0.66400 0.25000 0.00773
O5 0.18380 0.42820 0.25000 0.00747

loop_
_cod_related_entry_id
_cod_related_entry_database
_cod_related_entry_code
1 AMCSD 0010946
